data_1573761
loop_
_publ_author_name
'Wootton, Jack'
'Roper, Natalie J.'
'Morris, Catrin E.'
'Maguire, Victoria E.'
'Duff, Lee'
'Waddell, Paul G.'
'Whitwood, Adrian Charles'
'Gammons, Richard'
'Miah, Afjal H.'
'Lynam, Jason Martin'
'Armstrong, Roly J.'
'Unsworth, William Paul'

_publ_section_title
;
 Stereoselective Synthesis of Atropisomeric Amides Enabled by
 Intramolecular Acyl Transfer
;
_journal_name_full 'Chemical Science'
_journal_paper_doi 10.1039/D4SC05760K
_journal_year 2025
_chemical_formula_moiety 'C28 H28 N2 O2'
_chemical_formula_sum 'C28 H28 N2 O2'
_chemical_formula_weight 424.52
_chemical_name_systematic N-(2-(tert-butyl)phenyl)-N-(1-phenyl-2-(pyridin-2-yl)ethyl)furan-2-carboxamide
_space_group_crystal_system monoclinic
_space_group_IT_number 14
_space_group_name_Hall '-P 2ybc'
_space_group_name_H-M_alt 'P 1 21/c 1'
_atom_sites_solution_hydrogens difmap
_atom_sites_solution_primary dual
_audit_creation_date 2023-11-08
_audit_creation_method
;
Olex2 1.5
(compiled 2023.08.24 svn.re1ec1418 for OlexSys, GUI svn.r6817)
;
_audit_update_record
;
2024-06-17 deposited with the CCDC.	2025-01-23 downloaded from the CCDC.
;
_cell_angle_alpha 90
_cell_angle_beta 101.442(3)
_cell_angle_gamma 90
_cell_formula_units_Z 4
_cell_length_a 8.3156(3)
_cell_length_b 15.8552(5)
_cell_length_c 17.6204(6)
_cell_measurement_reflns_used 2118
_cell_measurement_temperature 110.2(2)
_cell_measurement_theta_max 76.6100
_cell_measurement_theta_min 3.7750
_cell_volume 2277.00(14)
_computing_cell_refinement 'CrysAlisPro 1.171.43.92a (Rigaku OD, 2023)'
_computing_data_collection 'CrysAlisPro system (CCD 43.95a 64-bit (release 03-11-2023))'
_computing_data_reduction 'CrysAlisPro 1.171.43.92a (Rigaku OD, 2023)'
_computing_molecular_graphics 'Olex2 1.5 (Dolomanov et al., 2009)'
_computing_publication_material 'Olex2 1.5 (Dolomanov et al., 2009)'
_computing_structure_refinement 'SHELXL 2018/3 (Sheldrick, 2015)'
_computing_structure_solution 'SHELXT  (Sheldrick, 2015)'
_diffrn_ambient_environment N~2~
_diffrn_ambient_temperature 110.2(2)
_diffrn_detector 'Hybrid Pixel Array Detector'
_diffrn_detector_area_resol_mean 10.0000
_diffrn_detector_type HyPix
_diffrn_measured_fraction_theta_full 1.000
_diffrn_measured_fraction_theta_max 1.000
_diffrn_measurement_details
;
List of Runs (angles in degrees, time in seconds):

  # Type    Start    End  Width  t~exp~   \w     \q     \k     \f   Frames
#--------------------------------------------------------------------------
  1  \w    -81.00   0.00   0.50    1.00    --  -48.64 105.00  51.00  162
  2  \w     51.00  76.00   0.50    1.00    --   48.64-105.00 -48.00   50
  3  \w     55.00  81.00   0.50    4.00    --  107.75-105.00 -48.00   52
  4  \w    121.00 176.00   0.50    4.00    --  107.75 105.00  51.00  110
  5  \w   -118.00 -75.00   0.50    1.00    --  -48.64-125.00-180.00   86
  6  \w   -107.00 -79.00   0.50    1.00    --  -48.64-125.00   0.00   56
  7  \w   -108.00 -73.00   0.50    1.00    --  -48.64-125.00 120.00   70
  8  \w   -117.00 -75.00   0.50    1.00    --  -48.64-125.00  30.00   84
  9  \w      2.00  81.00   0.50    1.00    --   48.64 -99.00-120.00  158
 10  \w     40.00 104.00   0.50    4.00    --  107.75 -99.00  30.00  128
 11  \w     38.00 112.00   0.50    4.00    --  107.75-125.00 -90.00  148
 12  \w     96.00 178.00   0.50    4.00    --  107.75  57.00-150.00  164
 13  \w     35.00  80.00   0.50    4.00    --  107.75 -37.00 -90.00   90
 14  \w     99.00 159.00   0.50    4.00    --  107.75  57.00-120.00  120
 15  \w     83.00 108.00   0.50    4.00    --  107.75 -37.00 -90.00   50
 16  \w     38.00  86.00   0.50    4.00    --  107.75 -99.00 120.00   96
 17  \w     72.00  97.00   0.50    4.00    --  107.75 -99.00   0.00   50
 18  \w     44.00  79.00   0.50    4.00    --  107.75-125.00-150.00   70
 19  \w     50.00 123.00   0.50    4.00    --  107.75 -57.00  90.00  146
;
_diffrn_measurement_device 'four-circle diffractometer'
_diffrn_measurement_device_type 'SuperNova, Dual, Cu at home/near, HyPix'
_diffrn_measurement_method '\w scans'
_diffrn_orient_matrix_type 'CrysAlisPro convention (1999,Acta A55,543-557)'
_diffrn_orient_matrix_UB_11 0.0463247000
_diffrn_orient_matrix_UB_12 0.0936531000
_diffrn_orient_matrix_UB_13 0.0130731000
_diffrn_orient_matrix_UB_21 -0.0843490000
_diffrn_orient_matrix_UB_22 0.0020443000
_diffrn_orient_matrix_UB_23 0.0703315000
_diffrn_orient_matrix_UB_31 0.1627132000
_diffrn_orient_matrix_UB_32 -0.0255674000
_diffrn_orient_matrix_UB_33 0.0533970000
_diffrn_radiation_monochromator mirror
_diffrn_radiation_probe x-ray
_diffrn_radiation_type 'Cu K\a'
_diffrn_radiation_wavelength 1.54184
_diffrn_reflns_av_R_equivalents 0.0297
_diffrn_reflns_av_unetI/netI 0.0290
_diffrn_reflns_Laue_measured_fraction_full 1.000
_diffrn_reflns_Laue_measured_fraction_max 1.000
_diffrn_reflns_limit_h_max 9
_diffrn_reflns_limit_h_min -8
_diffrn_reflns_limit_k_max 18
_diffrn_reflns_limit_k_min -18
_diffrn_reflns_limit_l_max 21
_diffrn_reflns_limit_l_min -18
_diffrn_reflns_number 13841
_diffrn_reflns_point_group_measured_fraction_full 1.000
_diffrn_reflns_point_group_measured_fraction_max 1.000
_diffrn_reflns_theta_full 67.047
_diffrn_reflns_theta_max 67.047
_diffrn_reflns_theta_min 3.785
_diffrn_source 'micro-focus sealed X-ray tube'
_diffrn_source_type 'SuperNova (Cu) X-ray Source'
_exptl_absorpt_coefficient_mu 0.613
_exptl_absorpt_correction_T_max 1.000
_exptl_absorpt_correction_T_min 0.879
_exptl_absorpt_correction_type gaussian
_exptl_absorpt_process_details
;
CrysAlisPro 1.171.43.92a (Rigaku Oxford Diffraction, 2023)
Numerical absorption correction based on gaussian integration over
a multifaceted crystal model
Empirical absorption correction using spherical harmonics,
implemented in SCALE3 ABSPACK scaling algorithm.
;
_exptl_crystal_colour 'clear colourless'
_exptl_crystal_colour_lustre clear
_exptl_crystal_colour_primary colourless
_exptl_crystal_density_diffrn 1.238
_exptl_crystal_description plate
_exptl_crystal_F_000 904
_exptl_crystal_recrystallization_method 'dichloromethane and hexane slow evaporation'
_exptl_crystal_size_max 0.161
_exptl_crystal_size_mid 0.059
_exptl_crystal_size_min 0.049
_refine_diff_density_max 0.213
_refine_diff_density_min -0.139
_refine_diff_density_rms 0.032
_refine_ls_extinction_coef 0.00102(15)
_refine_ls_extinction_expression Fc^*^=kFc[1+0.001xFc^2^\l^3^/sin(2\q)]^-1/4^
_refine_ls_extinction_method 'SHELXL-2018/3 (Sheldrick 2018)'
_refine_ls_goodness_of_fit_ref 1.042
_refine_ls_hydrogen_treatment refall
_refine_ls_matrix_type full
_refine_ls_number_parameters 402
_refine_ls_number_reflns 4055
_refine_ls_number_restraints 0
_refine_ls_restrained_S_all 1.042
_refine_ls_R_factor_all 0.0365
_refine_ls_R_factor_gt 0.0312
_refine_ls_shift/su_max 0.000
_refine_ls_shift/su_mean 0.000
_refine_ls_structure_factor_coef Fsqd
_refine_ls_weighting_details 'w=1/[\s^2^(Fo^2^)+(0.0391P)^2^+0.5220P] where P=(Fo^2^+2Fc^2^)/3'
_refine_ls_weighting_scheme calc
_refine_ls_wR_factor_gt 0.0792
_refine_ls_wR_factor_ref 0.0819
_reflns_Friedel_coverage 0.000
_reflns_number_gt 3554
_reflns_number_total 4055
_reflns_threshold_expression 'I > 2\s(I)'
_cod_data_source_file d4sc05760k2.cif
_cod_data_source_block wpu23016
_cod_original_cell_volume 2277.00(13)
_cod_database_code 1573761
_shelx_shelxl_version_number 2018/3
_chemical_oxdiff_formula 'C28 H28 N2 O2'
_chemical_oxdiff_usercomment 'Jack Wooton Jmw11-064-P'
_shelx_space_group_comment
;
The symmetry employed for this shelxl refinement is uniquely defined
by the following loop, which should always be used as a source of
symmetry information in preference to the above space-group names.
They are only intended as comments.
;
_shelx_estimated_absorpt_t_max 0.970
_shelx_estimated_absorpt_t_min 0.908
_olex2_refinement_description
;
;
_olex2_date_sample_submission 2023-11-07
_olex2_exptl_crystal_mounting_method 'oil on 200 micrometre micromount'
_olex2_submission_original_sample_id Jmw11-064-P
_olex2_submission_special_instructions 'No special instructions were received'
_oxdiff_exptl_absorpt_empirical_details
;
Empirical correction (ABSPACK) includes:
- Absorption correction using spherical harmonics
- Frame scaling
;
_oxdiff_exptl_absorpt_empirical_full_max 1.293
_oxdiff_exptl_absorpt_empirical_full_min 0.734

loop_
_space_group_symop_operation_xyz
'x, y, z'
'-x, y+1/2, -z+1/2'
'-x, -y, -z'
'x, -y-1/2, z-1/2'

loop_
_atom_site_label
_atom_site_type_symbol
_atom_site_fract_x
_atom_site_fract_y
_atom_site_fract_z
_atom_site_U_iso_or_equiv
_atom_site_adp_type
_atom_site_occupancy
_atom_site_site_symmetry_order
_atom_site_calc_flag
_atom_site_refinement_flags_posn
_atom_site_refinement_flags_adp
_atom_site_refinement_flags_occupancy
_atom_site_disorder_assembly
_atom_site_disorder_group
O1 O 0.80128(9) 0.33493(5) 0.19526(4) 0.02077(19) Uani 1 1 d . . . . .
O2 O 0.98068(10) 0.19368(5) 0.21649(5) 0.0275(2) Uani 1 1 d . . . . .
N2 N 0.70053(11) 0.31552(6) 0.30446(5) 0.0165(2) Uani 1 1 d . . . . .
N1 N 0.62529(12) 0.57600(6) 0.33328(6) 0.0224(2) Uani 1 1 d . . . . .
C7 C 0.62336(13) 0.40103(7) 0.29340(6) 0.0168(2) Uani 1 1 d . . . . .
C19 C 0.70944(13) 0.26958(7) 0.37584(6) 0.0169(2) Uani 1 1 d . . . . .
C5 C 0.53740(13) 0.52420(7) 0.36885(6) 0.0173(2) Uani 1 1 d . . . . .
C8 C 0.47793(13) 0.40429(7) 0.22568(6) 0.0178(2) Uani 1 1 d . . . . .
C14 C 0.78458(13) 0.28939(7) 0.24953(6) 0.0172(2) Uani 1 1 d . . . . .
C15 C 0.85759(13) 0.20349(7) 0.25733(6) 0.0194(2) Uani 1 1 d . . . . .
C24 C 0.57036(14) 0.22291(7) 0.38227(7) 0.0199(2) Uani 1 1 d . . . . .
C9 C 0.32823(14) 0.36620(7) 0.22852(7) 0.0202(2) Uani 1 1 d . . . . .
C21 C 0.84218(15) 0.21577(7) 0.49826(7) 0.0220(2) Uani 1 1 d . . . . .
C20 C 0.84980(13) 0.26929(7) 0.43543(6) 0.0188(2) Uani 1 1 d . . . . .
C6 C 0.57745(14) 0.43134(7) 0.36891(6) 0.0186(2) Uani 1 1 d . . . . .
C22 C 0.70578(15) 0.16854(7) 0.50427(7) 0.0238(3) Uani 1 1 d . . . . .
C13 C 0.49222(14) 0.44887(7) 0.15908(7) 0.0215(2) Uani 1 1 d . . . . .
C1 C 0.60132(15) 0.65916(7) 0.33893(7) 0.0241(3) Uani 1 1 d . . . . .
C10 C 0.19603(14) 0.37166(7) 0.16632(7) 0.0241(3) Uani 1 1 d . . . . .
C2 C 0.49343(15) 0.69448(8) 0.37986(7) 0.0248(3) Uani 1 1 d . . . . .
C23 C 0.56633(15) 0.17290(7) 0.44616(7) 0.0228(3) Uani 1 1 d . . . . .
C11 C 0.21227(15) 0.41611(7) 0.10062(7) 0.0250(3) Uani 1 1 d . . . . .
C16 C 0.83064(16) 0.12895(8) 0.29026(7) 0.0268(3) Uani 1 1 d . . . . .
C12 C 0.36066(15) 0.45471(8) 0.09698(7) 0.0251(3) Uani 1 1 d . . . . .
C25 C 1.01059(14) 0.32054(8) 0.44079(7) 0.0231(3) Uani 1 1 d . . . . .
C4 C 0.42203(15) 0.55432(8) 0.40952(7) 0.0250(3) Uani 1 1 d . . . . .
C17 C 0.94259(17) 0.06983(8) 0.26943(8) 0.0304(3) Uani 1 1 d . . . . .
C3 C 0.40089(16) 0.64054(8) 0.41545(8) 0.0298(3) Uani 1 1 d . . . . .
C18 C 1.03001(17) 0.11148(8) 0.22569(8) 0.0309(3) Uani 1 1 d . . . . .
C26 C 1.01604(16) 0.38622(9) 0.37757(7) 0.0285(3) Uani 1 1 d . . . . .
C27 C 1.04106(18) 0.36974(9) 0.51762(8) 0.0339(3) Uani 1 1 d . . . . .
C28 C 1.15281(16) 0.25856(10) 0.44066(9) 0.0355(3) Uani 1 1 d . . . . .
H24 H 0.4769(17) 0.2254(8) 0.3391(8) 0.022(3) Uiso 1 1 d . . . . .
H7 H 0.7053(15) 0.4385(8) 0.2812(7) 0.013(3) Uiso 1 1 d . . . . .
H13 H 0.5991(18) 0.4766(9) 0.1568(8) 0.027(3) Uiso 1 1 d . . . . .
H6A H 0.4842(17) 0.3980(9) 0.3811(7) 0.021(3) Uiso 1 1 d . . . . .
H9 H 0.3146(17) 0.3350(9) 0.2740(8) 0.027(3) Uiso 1 1 d . . . . .
H21 H 0.9352(18) 0.2128(9) 0.5402(8) 0.029(4) Uiso 1 1 d . . . . .
H23 H 0.4668(18) 0.1412(9) 0.4491(8) 0.029(4) Uiso 1 1 d . . . . .
H11 H 0.1197(17) 0.4211(9) 0.0569(8) 0.025(3) Uiso 1 1 d . . . . .
H6B H 0.6711(16) 0.4207(8) 0.4115(8) 0.018(3) Uiso 1 1 d . . . . .
H2 H 0.4841(17) 0.7554(10) 0.3824(8) 0.028(4) Uiso 1 1 d . . . . .
H26A H 1.0145(18) 0.3607(10) 0.3251(9) 0.034(4) Uiso 1 1 d . . . . .
H22 H 0.7096(17) 0.1352(9) 0.5513(8) 0.027(3) Uiso 1 1 d . . . . .
H10 H 0.0912(18) 0.3444(9) 0.1702(8) 0.029(4) Uiso 1 1 d . . . . .
H4 H 0.3590(19) 0.5142(10) 0.4342(9) 0.033(4) Uiso 1 1 d . . . . .
H3 H 0.324(2) 0.6630(11) 0.4445(10) 0.044(4) Uiso 1 1 d . . . . .
H1 H 0.6670(17) 0.6957(9) 0.3117(8) 0.027(3) Uiso 1 1 d . . . . .
H27A H 1.049(2) 0.3323(12) 0.5635(10) 0.048(5) Uiso 1 1 d . . . . .
H18 H 1.118(2) 0.0952(10) 0.2013(9) 0.041(4) Uiso 1 1 d . . . . .
H12 H 0.3713(18) 0.4867(9) 0.0509(9) 0.029(4) Uiso 1 1 d . . . . .
H27B H 1.146(2) 0.4024(10) 0.5233(9) 0.036(4) Uiso 1 1 d . . . . .
H26B H 1.123(2) 0.4165(10) 0.3929(9) 0.035(4) Uiso 1 1 d . . . . .
H16 H 0.754(2) 0.1179(10) 0.3224(9) 0.038(4) Uiso 1 1 d . . . . .
H28A H 1.136(2) 0.2266(11) 0.3907(10) 0.045(5) Uiso 1 1 d . . . . .
H26C H 0.9255(19) 0.4286(10) 0.3730(8) 0.031(4) Uiso 1 1 d . . . . .
H28B H 1.167(2) 0.2185(12) 0.4861(10) 0.051(5) Uiso 1 1 d . . . . .
H17 H 0.953(2) 0.0116(12) 0.2833(10) 0.046(5) Uiso 1 1 d . . . . .
H28C H 1.257(2) 0.2903(12) 0.4455(10) 0.052(5) Uiso 1 1 d . . . . .
H27C H 0.951(2) 0.4118(11) 0.5174(10) 0.045(5) Uiso 1 1 d . . . . .

loop_
_atom_site_aniso_label
_atom_site_aniso_U_11
_atom_site_aniso_U_22
_atom_site_aniso_U_33
_atom_site_aniso_U_23
_atom_site_aniso_U_13
_atom_site_aniso_U_12
O1 0.0238(4) 0.0216(4) 0.0185(4) 0.0028(3) 0.0081(3) 0.0008(3)
O2 0.0316(5) 0.0212(4) 0.0356(5) 0.0034(4) 0.0214(4) 0.0059(3)
N2 0.0183(4) 0.0151(5) 0.0166(4) 0.0006(3) 0.0050(3) 0.0014(3)
N1 0.0248(5) 0.0182(5) 0.0252(5) -0.0002(4) 0.0078(4) -0.0009(4)
C7 0.0192(5) 0.0132(5) 0.0190(5) 0.0003(4) 0.0065(4) -0.0007(4)
C19 0.0211(5) 0.0140(5) 0.0173(5) -0.0001(4) 0.0078(4) 0.0027(4)
C5 0.0179(5) 0.0175(5) 0.0155(5) -0.0009(4) 0.0011(4) -0.0008(4)
C8 0.0211(5) 0.0129(5) 0.0202(5) -0.0033(4) 0.0057(4) 0.0026(4)
C14 0.0164(5) 0.0182(5) 0.0171(5) -0.0010(4) 0.0036(4) -0.0019(4)
C15 0.0195(5) 0.0222(6) 0.0185(5) -0.0021(4) 0.0081(4) -0.0001(4)
C24 0.0216(6) 0.0169(6) 0.0225(6) -0.0007(4) 0.0074(5) 0.0018(4)
C9 0.0225(6) 0.0160(5) 0.0234(6) 0.0000(4) 0.0073(4) 0.0018(4)
C21 0.0284(6) 0.0198(6) 0.0179(5) -0.0001(4) 0.0048(5) 0.0075(5)
C20 0.0222(5) 0.0167(5) 0.0188(5) -0.0018(4) 0.0074(4) 0.0035(4)
C6 0.0218(6) 0.0172(6) 0.0177(5) 0.0001(4) 0.0064(5) -0.0001(4)
C22 0.0369(7) 0.0172(6) 0.0205(6) 0.0025(5) 0.0135(5) 0.0050(5)
C13 0.0254(6) 0.0174(6) 0.0221(6) -0.0001(4) 0.0058(5) -0.0003(4)
C1 0.0282(6) 0.0180(6) 0.0254(6) 0.0020(5) 0.0040(5) -0.0014(5)
C10 0.0212(6) 0.0201(6) 0.0305(6) -0.0045(5) 0.0039(5) 0.0008(5)
C2 0.0300(6) 0.0170(6) 0.0253(6) -0.0013(5) 0.0003(5) 0.0043(5)
C23 0.0281(6) 0.0177(6) 0.0267(6) -0.0004(5) 0.0149(5) 0.0004(5)
C11 0.0259(6) 0.0207(6) 0.0253(6) -0.0039(5) -0.0023(5) 0.0041(5)
C16 0.0331(7) 0.0201(6) 0.0320(7) 0.0012(5) 0.0185(5) 0.0011(5)
C12 0.0337(7) 0.0197(6) 0.0211(6) 0.0013(5) 0.0032(5) 0.0023(5)
C25 0.0202(6) 0.0256(6) 0.0225(6) 0.0001(5) 0.0021(4) -0.0006(5)
C4 0.0263(6) 0.0220(6) 0.0294(6) -0.0006(5) 0.0119(5) 0.0000(5)
C17 0.0401(7) 0.0192(6) 0.0367(7) 0.0018(5) 0.0193(6) 0.0048(5)
C3 0.0309(7) 0.0251(6) 0.0362(7) -0.0027(5) 0.0137(5) 0.0066(5)
C18 0.0366(7) 0.0207(6) 0.0415(7) 0.0014(5) 0.0222(6) 0.0088(5)
C26 0.0231(6) 0.0329(7) 0.0280(7) 0.0034(5) 0.0016(5) -0.0099(5)
C27 0.0368(8) 0.0375(8) 0.0255(7) -0.0045(6) 0.0013(5) -0.0106(6)
C28 0.0218(6) 0.0366(8) 0.0482(9) 0.0036(7) 0.0069(6) 0.0035(6)

loop_
_atom_type_symbol
_atom_type_description
_atom_type_scat_dispersion_real
_atom_type_scat_dispersion_imag
_atom_type_scat_source
C C 0.0181 0.0091 'International Tables Vol C Tables 4.2.6.8 and 6.1.1.4'
H H 0.0000 0.0000 'International Tables Vol C Tables 4.2.6.8 and 6.1.1.4'
N N 0.0311 0.0180 'International Tables Vol C Tables 4.2.6.8 and 6.1.1.4'
O O 0.0492 0.0322 'International Tables Vol C Tables 4.2.6.8 and 6.1.1.4'

loop_
_exptl_crystal_face_index_h
_exptl_crystal_face_index_k
_exptl_crystal_face_index_l
_exptl_crystal_face_perp_dist
0 1 1 0.0253
0 -1 -1 0.0235
-1 0 0 0.0655
1 0 0 0.0766
0 1 -1 0.0258
0 -1 1 0.0327

loop_
_geom_angle_atom_site_label_1
_geom_angle_atom_site_label_2
_geom_angle_atom_site_label_3
_geom_angle
_geom_angle_site_symmetry_1
_geom_angle_site_symmetry_3
_geom_angle_publ_flag
C18 O2 C15 106.48(9) . . ?
C19 N2 C7 121.17(8) . . ?
C14 N2 C7 116.70(9) . . ?
C14 N2 C19 121.31(9) . . ?
C5 N1 C1 117.83(10) . . ?
N2 C7 C8 112.74(8) . . ?
N2 C7 C6 110.21(9) . . ?
N2 C7 H7 106.5(7) . . ?
C8 C7 C6 111.96(9) . . ?
C8 C7 H7 107.0(7) . . ?
C6 C7 H7 108.1(7) . . ?
C24 C19 N2 115.99(9) . . ?
C24 C19 C20 121.05(10) . . ?
C20 C19 N2 122.95(10) . . ?
N1 C5 C6 117.32(10) . . ?
N1 C5 C4 121.89(11) . . ?
C4 C5 C6 120.61(10) . . ?
C9 C8 C7 122.24(10) . . ?
C9 C8 C13 118.40(10) . . ?
C13 C8 C7 119.33(10) . . ?
O1 C14 N2 121.76(10) . . ?
O1 C14 C15 120.23(10) . . ?
N2 C14 C15 118.01(9) . . ?
O2 C15 C14 112.89(9) . . ?
C16 C15 O2 109.26(10) . . ?
C16 C15 C14 137.71(11) . . ?
C19 C24 H24 117.4(8) . . ?
C23 C24 C19 121.61(11) . . ?
C23 C24 H24 120.9(8) . . ?
C8 C9 H9 120.3(8) . . ?
C10 C9 C8 121.07(11) . . ?
C10 C9 H9 118.7(8) . . ?
C20 C21 H21 118.7(9) . . ?
C22 C21 C20 123.61(11) . . ?
C22 C21 H21 117.6(9) . . ?
C19 C20 C25 128.41(10) . . ?
C21 C20 C19 115.43(10) . . ?
C21 C20 C25 116.16(10) . . ?
C7 C6 H6A 111.1(8) . . ?
C7 C6 H6B 108.3(8) . . ?
C5 C6 C7 113.47(9) . . ?
C5 C6 H6A 109.7(8) . . ?
C5 C6 H6B 108.0(8) . . ?
H6A C6 H6B 106.1(10) . . ?
C21 C22 C23 119.69(11) . . ?
C21 C22 H22 118.0(8) . . ?
C23 C22 H22 122.3(8) . . ?
C8 C13 H13 118.8(8) . . ?
C12 C13 C8 120.76(11) . . ?
C12 C13 H13 120.4(8) . . ?
N1 C1 C2 124.13(11) . . ?
N1 C1 H1 116.0(8) . . ?
C2 C1 H1 119.9(8) . . ?
C9 C10 H10 119.2(8) . . ?
C11 C10 C9 119.80(11) . . ?
C11 C10 H10 121.0(8) . . ?
C1 C2 C3 117.74(11) . . ?
C1 C2 H2 119.6(9) . . ?
C3 C2 H2 122.6(9) . . ?
C24 C23 C22 118.52(11) . . ?
C24 C23 H23 119.7(8) . . ?
C22 C23 H23 121.8(8) . . ?
C10 C11 C12 119.82(11) . . ?
C10 C11 H11 120.5(8) . . ?
C12 C11 H11 119.6(8) . . ?
C15 C16 C17 107.02(11) . . ?
C15 C16 H16 127.2(10) . . ?
C17 C16 H16 125.8(10) . . ?
C13 C12 C11 120.14(11) . . ?
C13 C12 H12 120.2(9) . . ?
C11 C12 H12 119.7(8) . . ?
C26 C25 C20 117.46(9) . . ?
C26 C25 C27 105.75(10) . . ?
C26 C25 C28 107.43(11) . . ?
C27 C25 C20 107.97(10) . . ?
C28 C25 C20 108.60(10) . . ?
C28 C25 C27 109.43(11) . . ?
C5 C4 H4 119.4(9) . . ?
C3 C4 C5 119.25(12) . . ?
C3 C4 H4 121.3(9) . . ?
C16 C17 H17 127.1(10) . . ?
C18 C17 C16 106.43(11) . . ?
C18 C17 H17 126.4(10) . . ?
C2 C3 C4 119.10(11) . . ?
C2 C3 H3 120.1(10) . . ?
C4 C3 H3 120.8(10) . . ?
O2 C18 H18 116.4(10) . . ?
C17 C18 O2 110.82(11) . . ?
C17 C18 H18 132.8(10) . . ?
C25 C26 H26A 113.5(9) . . ?
C25 C26 H26B 106.5(9) . . ?
C25 C26 H26C 112.6(9) . . ?
H26A C26 H26B 106.9(12) . . ?
H26A C26 H26C 108.9(12) . . ?
H26B C26 H26C 108.2(12) . . ?
C25 C27 H27A 112.7(10) . . ?
C25 C27 H27B 109.7(9) . . ?
C25 C27 H27C 110.0(10) . . ?
H27A C27 H27B 107.9(14) . . ?
H27A C27 H27C 109.3(14) . . ?
H27B C27 H27C 107.0(13) . . ?
C25 C28 H28A 110.5(10) . . ?
C25 C28 H28B 111.6(10) . . ?
C25 C28 H28C 109.5(11) . . ?
H28A C28 H28B 110.7(14) . . ?
H28A C28 H28C 107.6(14) . . ?
H28B C28 H28C 106.8(14) . . ?

loop_
_geom_bond_atom_site_label_1
_geom_bond_atom_site_label_2
_geom_bond_distance
_geom_bond_site_symmetry_2
_geom_bond_publ_flag
O1 C14 1.2279(13) . ?
O2 C15 1.3718(13) . ?
O2 C18 1.3663(15) . ?
N2 C7 1.4960(14) . ?
N2 C19 1.4427(14) . ?
N2 C14 1.3657(14) . ?
N1 C5 1.3353(15) . ?
N1 C1 1.3402(15) . ?
C7 C8 1.5221(15) . ?
C7 C6 1.5324(15) . ?
C7 H7 0.960(13) . ?
C19 C24 1.3963(16) . ?
C19 C20 1.4065(16) . ?
C5 C6 1.5096(15) . ?
C5 C4 1.3909(16) . ?
C8 C9 1.3935(16) . ?
C8 C13 1.3949(16) . ?
C14 C15 1.4864(16) . ?
C15 C16 1.3547(17) . ?
C24 C23 1.3828(16) . ?
C24 H24 0.974(14) . ?
C9 C10 1.3925(17) . ?
C9 H9 0.968(15) . ?
C21 C20 1.4062(16) . ?
C21 C22 1.3807(18) . ?
C21 H21 0.959(15) . ?
C20 C25 1.5514(16) . ?
C6 H6A 0.996(14) . ?
C6 H6B 0.983(13) . ?
C22 C23 1.3881(18) . ?
C22 H22 0.978(15) . ?
C13 C12 1.3885(17) . ?
C13 H13 1.000(15) . ?
C1 C2 1.3768(18) . ?
C1 H1 0.983(15) . ?
C10 C11 1.3847(18) . ?
C10 H10 0.987(15) . ?
C2 C3 1.3815(19) . ?
C2 H2 0.971(15) . ?
C23 H23 0.978(15) . ?
C11 C12 1.3901(18) . ?
C11 H11 0.978(14) . ?
C16 C17 1.4198(17) . ?
C16 H16 0.950(17) . ?
C12 H12 0.977(15) . ?
C25 C26 1.5321(17) . ?
C25 C27 1.5393(17) . ?
C25 C28 1.5380(17) . ?
C4 C3 1.3849(18) . ?
C4 H4 0.979(16) . ?
C17 C18 1.3345(19) . ?
C17 H17 0.954(18) . ?
C3 H3 0.965(18) . ?
C18 H18 0.955(17) . ?
C26 H26A 1.008(16) . ?
C26 H26B 0.996(16) . ?
C26 H26C 1.000(16) . ?
C27 H27A 0.994(19) . ?
C27 H27B 1.002(17) . ?
C27 H27C 1.003(18) . ?
C28 H28A 1.001(18) . ?
C28 H28B 1.010(19) . ?
C28 H28C 0.990(19) . ?

loop_
_geom_torsion_atom_site_label_1
_geom_torsion_atom_site_label_2
_geom_torsion_atom_site_label_3
_geom_torsion_atom_site_label_4
_geom_torsion
_geom_torsion_site_symmetry_1
_geom_torsion_site_symmetry_2
_geom_torsion_site_symmetry_3
_geom_torsion_site_symmetry_4
_geom_torsion_publ_flag
O1 C14 C15 O2 19.74(14) . . . . ?
O1 C14 C15 C16 -155.24(14) . . . . ?
O2 C15 C16 C17 0.31(14) . . . . ?
N2 C7 C8 C9 72.04(13) . . . . ?
N2 C7 C8 C13 -109.88(11) . . . . ?
N2 C7 C6 C5 166.02(9) . . . . ?
N2 C19 C24 C23 176.79(10) . . . . ?
N2 C19 C20 C21 -175.05(9) . . . . ?
N2 C19 C20 C25 5.31(17) . . . . ?
N2 C14 C15 O2 -159.82(9) . . . . ?
N2 C14 C15 C16 25.2(2) . . . . ?
N1 C5 C6 C7 -36.96(13) . . . . ?
N1 C5 C4 C3 -2.03(18) . . . . ?
N1 C1 C2 C3 -1.91(18) . . . . ?
C7 N2 C19 C24 84.26(12) . . . . ?
C7 N2 C19 C20 -97.17(12) . . . . ?
C7 N2 C14 O1 2.60(15) . . . . ?
C7 N2 C14 C15 -177.84(9) . . . . ?
C7 C8 C9 C10 178.62(10) . . . . ?
C7 C8 C13 C12 -178.50(10) . . . . ?
C19 N2 C7 C8 -120.13(10) . . . . ?
C19 N2 C7 C6 5.77(13) . . . . ?
C19 N2 C14 O1 -167.14(10) . . . . ?
C19 N2 C14 C15 12.43(14) . . . . ?
C19 C24 C23 C22 -1.05(17) . . . . ?
C19 C20 C25 C26 5.93(17) . . . . ?
C19 C20 C25 C27 125.28(12) . . . . ?
C19 C20 C25 C28 -116.15(13) . . . . ?
C5 N1 C1 C2 0.86(17) . . . . ?
C5 C4 C3 C2 0.90(19) . . . . ?
C8 C7 C6 C5 -67.65(12) . . . . ?
C8 C9 C10 C11 -0.50(17) . . . . ?
C8 C13 C12 C11 0.14(17) . . . . ?
C14 N2 C7 C8 70.12(12) . . . . ?
C14 N2 C7 C6 -163.98(9) . . . . ?
C14 N2 C19 C24 -106.46(12) . . . . ?
C14 N2 C19 C20 72.11(13) . . . . ?
C14 C15 C16 C17 175.42(13) . . . . ?
C15 O2 C18 C17 0.64(15) . . . . ?
C15 C16 C17 C18 0.08(16) . . . . ?
C24 C19 C20 C21 3.45(15) . . . . ?
C24 C19 C20 C25 -176.20(10) . . . . ?
C9 C8 C13 C12 -0.35(16) . . . . ?
C9 C10 C11 C12 0.28(17) . . . . ?
C21 C20 C25 C26 -173.72(10) . . . . ?
C21 C20 C25 C27 -54.36(13) . . . . ?
C21 C20 C25 C28 64.21(13) . . . . ?
C21 C22 C23 C24 2.03(17) . . . . ?
C20 C19 C24 C23 -1.80(17) . . . . ?
C20 C21 C22 C23 -0.20(17) . . . . ?
C6 C7 C8 C9 -52.91(13) . . . . ?
C6 C7 C8 C13 125.17(11) . . . . ?
C6 C5 C4 C3 172.95(11) . . . . ?
C22 C21 C20 C19 -2.51(16) . . . . ?
C22 C21 C20 C25 177.19(10) . . . . ?
C13 C8 C9 C10 0.53(16) . . . . ?
C1 N1 C5 C6 -173.99(10) . . . . ?
C1 N1 C5 C4 1.16(16) . . . . ?
C1 C2 C3 C4 0.95(18) . . . . ?
C10 C11 C12 C13 -0.10(18) . . . . ?
C16 C17 C18 O2 -0.44(16) . . . . ?
C4 C5 C6 C7 147.83(10) . . . . ?
C18 O2 C15 C14 -177.00(10) . . . . ?
C18 O2 C15 C16 -0.58(13) . . . . ?

loop_
_exptl_oxdiff_crystal_face_indexfrac_h
_exptl_oxdiff_crystal_face_indexfrac_k
_exptl_oxdiff_crystal_face_indexfrac_l
_exptl_oxdiff_crystal_face_x
_exptl_oxdiff_crystal_face_y
_exptl_oxdiff_crystal_face_z
0.0003 1.0004 0.9998 0.1068 0.0723 0.0279
-0.0003 -1.0004 -0.9998 -0.1068 -0.0723 -0.0279
-1.0003 -0.0004 0.0004 -0.0464 0.0844 -0.1627
1.0003 0.0004 -0.0004 0.0464 -0.0844 0.1627
-0.0000 1.0002 -1.0000 0.0806 -0.0683 -0.0790
0.0000 -1.0002 1.0000 -0.0806 0.0683 0.0790
